data_1555626
loop_
_publ_author_name
'Ren, Jian'
'Shi, Xin'
'Li, Xiao-Nian'
'Li, Lai-Wei'
'Su, Jia'
'Shao, Li-Dong'
'Zhao, Qin-Shi'

_publ_section_title
;
 Synthesis of a Small-Molecule Library with Skeletal Diversity from
 Hemslecin A via the Reaction-Discovery Strategy.
;
_journal_issue 16
_journal_name_full 'Organic letters'
_journal_page_first 3948
_journal_page_last 3951
_journal_paper_doi 10.1021/acs.orglett.6b01654
_journal_volume 18
_journal_year 2016
_chemical_absolute_configuration rm
_chemical_formula_moiety 'C28 H40 O7, C3 H6 O'
_chemical_formula_sum 'C31 H46 O8'
_chemical_formula_weight 546.68
_space_group_crystal_system orthorhombic
_space_group_IT_number 19
_space_group_name_Hall 'P 2ac 2ab'
_space_group_name_H-M_alt 'P 21 21 21'
_atom_sites_solution_hydrogens geom
_atom_sites_solution_primary direct
_atom_sites_solution_secondary difmap
_audit_creation_method SHELXL-2014/7
_cell_angle_alpha 90
_cell_angle_beta 90
_cell_angle_gamma 90
_cell_formula_units_Z 4
_cell_length_a 7.4728(7)
_cell_length_b 11.6974(11)
_cell_length_c 33.552(3)
_cell_measurement_reflns_used 9895
_cell_measurement_temperature 100(2)
_cell_measurement_theta_max 29.94
_cell_measurement_theta_min 2.43
_cell_volume 2932.9(5)
_computing_cell_refinement 'Bruker SAINT'
_computing_data_collection 'Bruker APEX2'
_computing_data_reduction 'Bruker SAINT'
_computing_molecular_graphics 'Bruker SHELXTL'
_computing_publication_material 'Bruker SHELXTL'
_computing_structure_refinement 'SHELXL-2014 (Sheldrick 2014)'
_computing_structure_solution 'SHELXS-97 (Sheldrick 2008)'
_diffrn_ambient_temperature 100(2)
_diffrn_measured_fraction_theta_full 0.999
_diffrn_measured_fraction_theta_max 0.944
_diffrn_measurement_device_type 'Bruker APEX-II CCD'
_diffrn_measurement_method '\f and \w scans'
_diffrn_radiation_type MoK\a
_diffrn_radiation_wavelength 0.71073
_diffrn_reflns_av_R_equivalents 0.0364
_diffrn_reflns_av_unetI/netI 0.0375
_diffrn_reflns_Laue_measured_fraction_full 0.999
_diffrn_reflns_Laue_measured_fraction_max 0.944
_diffrn_reflns_limit_h_max 10
_diffrn_reflns_limit_h_min -10
_diffrn_reflns_limit_k_max 16
_diffrn_reflns_limit_k_min -16
_diffrn_reflns_limit_l_max 46
_diffrn_reflns_limit_l_min -40
_diffrn_reflns_number 32695
_diffrn_reflns_point_group_measured_fraction_full 0.999
_diffrn_reflns_point_group_measured_fraction_max 0.925
_diffrn_reflns_theta_full 25.242
_diffrn_reflns_theta_max 31.039
_diffrn_reflns_theta_min 1.214
_diffrn_source 'fine-focus sealed tube'
_exptl_absorpt_coefficient_mu 0.088
_exptl_absorpt_correction_type multi-scan
_exptl_absorpt_process_details sadabs
_exptl_crystal_colour colourless
_exptl_crystal_density_diffrn 1.238
_exptl_crystal_description block
_exptl_crystal_F_000 1184
_exptl_crystal_size_max 0.580
_exptl_crystal_size_mid 0.540
_exptl_crystal_size_min 0.120
_exptl_transmission_factor_max 0.7462
_exptl_transmission_factor_min 0.6934
_refine_diff_density_max 0.939
_refine_diff_density_min -0.631
_refine_diff_density_rms 0.115
_refine_ls_abs_structure_details
;
 Flack x determined using 3054 quotients [(I+)-(I-)]/[(I+)+(I-)]
 (Parsons, Flack and Wagner, Acta Cryst. B69 (2013) 249-259).
;
_refine_ls_abs_structure_Flack 0.1(3)
_refine_ls_extinction_method none
_refine_ls_goodness_of_fit_ref 1.039
_refine_ls_hydrogen_treatment constr
_refine_ls_matrix_type full
_refine_ls_number_parameters 363
_refine_ls_number_reflns 8665
_refine_ls_number_restraints 0
_refine_ls_restrained_S_all 1.039
_refine_ls_R_factor_all 0.0685
_refine_ls_R_factor_gt 0.0621
_refine_ls_shift/su_max 0.000
_refine_ls_shift/su_mean 0.000
_refine_ls_structure_factor_coef Fsqd
_refine_ls_weighting_details 'w=1/[\s^2^(Fo^2^)+(0.1131P)^2^+2.5558P] where P=(Fo^2^+2Fc^2^)/3'
_refine_ls_weighting_scheme calc
_refine_ls_wR_factor_gt 0.1857
_refine_ls_wR_factor_ref 0.1916
_reflns_Friedel_coverage 0.743
_reflns_Friedel_fraction_full 1.000
_reflns_Friedel_fraction_max 0.901
_reflns_number_gt 7968
_reflns_number_total 8665
_reflns_threshold_expression 'I > 2\s(I)'
_cod_data_source_file ol6b01654_si_002.cif
_cod_data_source_block mo_frj168_0m
_cod_database_code 1555626
_shelx_shelxl_version_number 2014/7
_shelx_space_group_comment
;
The symmetry employed for this shelxl refinement is uniquely defined
by the following loop, which should always be used as a source of
symmetry information in preference to the above space-group names.
They are only intended as comments.
;
_shelx_estimated_absorpt_t_min 0.951
_shelx_estimated_absorpt_t_max 0.990

loop_
_space_group_symop_operation_xyz
'x, y, z'
'x+1/2, -y+1/2, -z'
'-x, y+1/2, -z+1/2'
'-x+1/2, -y, z+1/2'

loop_
_atom_site_label
_atom_site_type_symbol
_atom_site_fract_x
_atom_site_fract_y
_atom_site_fract_z
_atom_site_U_iso_or_equiv
_atom_site_adp_type
_atom_site_occupancy
_atom_site_site_symmetry_order
_atom_site_calc_flag
_atom_site_refinement_flags_posn
_atom_site_refinement_flags_adp
O20 O 0.8968(4) 0.2631(2) 0.36243(8) 0.0267(5) Uani 1 1 d . .
H20 H 0.9139 0.3139 0.3797 0.040 Uiso 1 1 calc R U
O3 O 0.7140(3) 0.1665(2) 0.05903(6) 0.0185(4) Uani 1 1 d . .
O2 O 1.0682(3) 0.15133(19) 0.08442(6) 0.0172(4) Uani 1 1 d . .
O31 O 0.9901(4) -0.0327(2) 0.09561(8) 0.0242(5) Uani 1 1 d . .
O11 O 1.1864(3) 0.2849(2) 0.22359(7) 0.0189(4) Uani 1 1 d . .
O16 O 0.7100(3) 0.49173(19) 0.34465(7) 0.0197(4) Uani 1 1 d . .
O33 O 0.8267(4) 0.2654(3) 0.00677(8) 0.0350(7) Uani 1 1 d . .
O1S O 0.5729(7) 0.6233(5) 0.03348(17) 0.0766(14) Uani 1 1 d . .
C20 C 0.7232(5) 0.2779(3) 0.34504(10) 0.0225(6) Uani 1 1 d . .
H20A H 0.7043 0.2133 0.3260 0.027 Uiso 1 1 calc R U
C17 C 0.7224(4) 0.3869(3) 0.32105(9) 0.0174(6) Uani 1 1 d . .
C13 C 0.8463(4) 0.4033(2) 0.28451(9) 0.0138(5) Uani 1 1 d . .
C12 C 0.9410(4) 0.2974(2) 0.26827(9) 0.0156(5) Uani 1 1 d . .
H12A H 0.8521 0.2369 0.2625 0.019 Uiso 1 1 calc R U
H12B H 1.0260 0.2677 0.2884 0.019 Uiso 1 1 calc R U
C11 C 1.0419(4) 0.3290(2) 0.23017(9) 0.0136(5) Uani 1 1 d . .
C9 C 0.9589(4) 0.4121(2) 0.19910(9) 0.0125(5) Uani 1 1 d . .
C10 C 0.8731(4) 0.3286(2) 0.16751(8) 0.0121(5) Uani 1 1 d . .
H10 H 0.8238 0.2624 0.1829 0.014 Uiso 1 1 calc R U
C1 C 1.0142(4) 0.2792(3) 0.13885(9) 0.0156(5) Uani 1 1 d . .
H1A H 1.0672 0.3418 0.1229 0.019 Uiso 1 1 calc R U
H1B H 1.1113 0.2428 0.1544 0.019 Uiso 1 1 calc R U
C2 C 0.9305(4) 0.1916(3) 0.11120(9) 0.0151(5) Uani 1 1 d . .
H2 H 0.8791 0.1266 0.1268 0.018 Uiso 1 1 calc R U
C3 C 0.7861(4) 0.2496(3) 0.08653(9) 0.0155(5) Uani 1 1 d . .
H3 H 0.8416 0.3133 0.0710 0.019 Uiso 1 1 calc R U
C33 C 0.7499(5) 0.1827(3) 0.01961(9) 0.0216(6) Uani 1 1 d . .
C34 C 0.6857(5) 0.0857(4) -0.00495(11) 0.0292(8) Uani 1 1 d . .
H34A H 0.6606 0.1124 -0.0321 0.044 Uiso 1 1 calc R U
H34B H 0.5761 0.0543 0.0068 0.044 Uiso 1 1 calc R U
H34C H 0.7779 0.0262 -0.0058 0.044 Uiso 1 1 calc R U
C31 C 1.0849(4) 0.0369(3) 0.07928(9) 0.0182(6) Uani 1 1 d . .
C32 C 1.2343(5) 0.0107(3) 0.05123(11) 0.0276(7) Uani 1 1 d . .
H32A H 1.2390 -0.0719 0.0464 0.041 Uiso 1 1 calc R U
H32B H 1.3478 0.0360 0.0629 0.041 Uiso 1 1 calc R U
H32C H 1.2143 0.0507 0.0260 0.041 Uiso 1 1 calc R U
C16 C 0.5704(4) 0.4674(3) 0.31587(10) 0.0199(6) Uani 1 1 d . .
H16 H 0.4483 0.4453 0.3253 0.024 Uiso 1 1 calc R U
C15 C 0.5920(4) 0.5307(3) 0.27652(10) 0.0185(6) Uani 1 1 d . .
H15A H 0.6521 0.6053 0.2804 0.022 Uiso 1 1 calc R U
H15B H 0.4750 0.5432 0.2634 0.022 Uiso 1 1 calc R U
C14 C 0.7114(4) 0.4471(2) 0.25194(9) 0.0136(5) Uani 1 1 d . .
C8 C 0.8212(4) 0.4980(2) 0.21762(9) 0.0139(5) Uani 1 1 d . .
H8 H 0.8953 0.5596 0.2300 0.017 Uiso 1 1 calc R U
C7 C 0.7116(4) 0.5579(3) 0.18500(9) 0.0175(6) Uani 1 1 d . .
H7A H 0.6049 0.5932 0.1975 0.021 Uiso 1 1 calc R U
H7B H 0.7848 0.6203 0.1735 0.021 Uiso 1 1 calc R U
C6 C 0.6508(4) 0.4816(3) 0.15183(9) 0.0173(6) Uani 1 1 d . .
H6 H 0.5573 0.5089 0.1351 0.021 Uiso 1 1 calc R U
C5 C 0.7178(4) 0.3784(2) 0.14390(8) 0.0139(5) Uani 1 1 d . .
C4 C 0.6339(4) 0.2992(3) 0.11269(9) 0.0158(5) Uani 1 1 d . .
C29 C 0.5329(4) 0.2024(3) 0.13483(10) 0.0207(6) Uani 1 1 d . .
H29A H 0.6168 0.1606 0.1519 0.031 Uiso 1 1 calc R U
H29B H 0.4804 0.1499 0.1153 0.031 Uiso 1 1 calc R U
H29C H 0.4377 0.2356 0.1513 0.031 Uiso 1 1 calc R U
C28 C 0.4999(5) 0.3593(3) 0.08526(10) 0.0239(7) Uani 1 1 d . .
H28A H 0.3937 0.3811 0.1006 0.036 Uiso 1 1 calc R U
H28B H 0.4650 0.3074 0.0637 0.036 Uiso 1 1 calc R U
H28C H 0.5553 0.4279 0.0739 0.036 Uiso 1 1 calc R U
C30 C 0.5815(4) 0.3516(3) 0.23875(9) 0.0171(5) Uani 1 1 d . .
H30A H 0.5232 0.3186 0.2623 0.026 Uiso 1 1 calc R U
H30B H 0.6483 0.2919 0.2247 0.026 Uiso 1 1 calc R U
H30C H 0.4905 0.3838 0.2210 0.026 Uiso 1 1 calc R U
C21 C 0.5753(6) 0.2715(4) 0.37594(11) 0.0330(8) Uani 1 1 d . .
H21A H 0.5790 0.1969 0.3892 0.050 Uiso 1 1 calc R U
H21B H 0.4591 0.2813 0.3628 0.050 Uiso 1 1 calc R U
H21C H 0.5922 0.3322 0.3957 0.050 Uiso 1 1 calc R U
C18 C 0.9949(4) 0.4900(3) 0.29562(9) 0.0173(6) Uani 1 1 d . .
H18A H 1.0497 0.4676 0.3210 0.026 Uiso 1 1 calc R U
H18B H 0.9426 0.5665 0.2982 0.026 Uiso 1 1 calc R U
H18C H 1.0863 0.4908 0.2747 0.026 Uiso 1 1 calc R U
C19 C 1.1113(4) 0.4835(3) 0.18073(10) 0.0186(6) Uani 1 1 d . .
H19A H 1.1594 0.5358 0.2009 0.028 Uiso 1 1 calc R U
H19B H 1.0648 0.5277 0.1582 0.028 Uiso 1 1 calc R U
H19C H 1.2065 0.4324 0.1714 0.028 Uiso 1 1 calc R U
C2S C 0.7219(13) 0.8005(6) 0.0349(3) 0.081(2) Uani 1 1 d . .
H2S1 H 0.6096 0.8294 0.0237 0.122 Uiso 1 1 calc R U
H2S2 H 0.8200 0.8153 0.0162 0.122 Uiso 1 1 calc R U
H2S3 H 0.7465 0.8391 0.0602 0.122 Uiso 1 1 calc R U
C1S C 0.7064(10) 0.6760(6) 0.04183(18) 0.0606(16) Uani 1 1 d . .
C3S C 0.8680(8) 0.6195(5) 0.06078(17) 0.0527(13) Uani 1 1 d . .
H3S1 H 0.9773 0.6483 0.0482 0.079 Uiso 1 1 calc R U
H3S2 H 0.8605 0.5365 0.0571 0.079 Uiso 1 1 calc R U
H3S3 H 0.8705 0.6370 0.0893 0.079 Uiso 1 1 calc R U

loop_
_atom_site_aniso_label
_atom_site_aniso_U_11
_atom_site_aniso_U_22
_atom_site_aniso_U_33
_atom_site_aniso_U_23
_atom_site_aniso_U_13
_atom_site_aniso_U_12
O20 0.0395(14) 0.0166(11) 0.0239(12) -0.0007(9) -0.0060(11) 0.0042(10)
O3 0.0211(10) 0.0194(10) 0.0150(10) -0.0006(8) -0.0014(8) -0.0055(9)
O2 0.0183(10) 0.0150(10) 0.0183(10) -0.0021(8) 0.0037(8) 0.0002(8)
O31 0.0284(12) 0.0167(10) 0.0275(12) -0.0003(9) -0.0036(10) -0.0020(10)
O11 0.0115(9) 0.0198(10) 0.0253(11) -0.0028(9) -0.0030(8) 0.0029(8)
O16 0.0246(11) 0.0149(10) 0.0195(10) -0.0071(8) -0.0011(9) 0.0011(9)
O33 0.0487(17) 0.0397(16) 0.0166(12) 0.0023(11) 0.0038(11) -0.0172(14)
O1S 0.067(3) 0.069(3) 0.093(4) -0.013(3) -0.007(3) -0.011(3)
C20 0.0338(17) 0.0158(13) 0.0180(14) -0.0012(11) 0.0013(12) -0.0035(13)
C17 0.0217(14) 0.0123(12) 0.0183(13) -0.0046(10) -0.0010(11) -0.0001(11)
C13 0.0140(12) 0.0104(11) 0.0169(13) -0.0033(10) -0.0019(10) 0.0014(10)
C12 0.0180(13) 0.0095(11) 0.0193(13) -0.0009(10) -0.0020(11) 0.0022(10)
C11 0.0124(11) 0.0110(11) 0.0173(12) -0.0040(10) -0.0047(10) -0.0018(9)
C9 0.0100(11) 0.0106(11) 0.0168(12) -0.0008(9) -0.0022(9) -0.0005(9)
C10 0.0103(11) 0.0103(11) 0.0157(12) 0.0007(9) -0.0005(9) -0.0016(9)
C1 0.0109(11) 0.0171(13) 0.0186(13) -0.0018(10) -0.0007(10) 0.0007(10)
C2 0.0146(12) 0.0157(12) 0.0151(12) -0.0008(10) 0.0015(10) -0.0004(10)
C3 0.0160(12) 0.0163(12) 0.0141(12) 0.0001(10) -0.0010(10) -0.0032(10)
C33 0.0218(15) 0.0275(16) 0.0155(13) -0.0022(12) 0.0009(11) -0.0024(12)
C34 0.0286(17) 0.0347(19) 0.0242(16) -0.0126(14) -0.0011(14) 0.0005(15)
C31 0.0221(14) 0.0175(13) 0.0149(12) -0.0035(10) -0.0025(11) 0.0020(11)
C32 0.0331(18) 0.0261(16) 0.0236(16) -0.0035(13) 0.0063(14) 0.0069(15)
C16 0.0177(13) 0.0191(14) 0.0231(14) -0.0061(11) 0.0012(11) -0.0007(11)
C15 0.0148(12) 0.0158(13) 0.0249(14) -0.0028(11) -0.0012(11) 0.0045(10)
C14 0.0121(12) 0.0118(11) 0.0169(12) -0.0016(10) -0.0009(10) 0.0006(10)
C8 0.0135(11) 0.0105(11) 0.0178(13) 0.0000(10) -0.0026(10) 0.0014(10)
C7 0.0212(14) 0.0121(12) 0.0192(13) 0.0022(10) -0.0041(11) 0.0029(11)
C6 0.0160(12) 0.0178(13) 0.0182(13) 0.0024(11) -0.0052(10) 0.0025(10)
C5 0.0121(11) 0.0151(12) 0.0145(12) 0.0014(10) -0.0018(9) -0.0010(10)
C4 0.0132(12) 0.0179(13) 0.0163(13) -0.0002(10) -0.0018(10) -0.0017(10)
C29 0.0187(13) 0.0243(15) 0.0192(14) -0.0028(11) 0.0022(11) -0.0094(12)
C28 0.0188(14) 0.0328(17) 0.0200(15) -0.0014(13) -0.0066(11) 0.0036(13)
C30 0.0137(12) 0.0177(13) 0.0200(13) -0.0030(11) -0.0005(10) -0.0049(10)
C21 0.045(2) 0.0291(18) 0.0247(17) -0.0043(14) 0.0107(16) -0.0121(17)
C18 0.0154(12) 0.0142(12) 0.0224(14) -0.0022(11) -0.0049(11) -0.0009(11)
C19 0.0151(13) 0.0148(13) 0.0258(15) 0.0001(11) 0.0012(11) -0.0043(10)
C2S 0.097(6) 0.052(4) 0.096(5) -0.002(4) 0.015(5) -0.012(4)
C1S 0.071(4) 0.059(3) 0.052(3) -0.014(3) 0.016(3) -0.007(3)
C3S 0.059(3) 0.052(3) 0.047(3) 0.005(2) -0.002(2) -0.003(3)

loop_
_atom_type_symbol
_atom_type_description
_atom_type_scat_dispersion_real
_atom_type_scat_dispersion_imag
_atom_type_scat_source
C C 0.0033 0.0016 'International Tables Vol C Tables 4.2.6.8 and 6.1.1.4'
H H 0.0000 0.0000 'International Tables Vol C Tables 4.2.6.8 and 6.1.1.4'
O O 0.0106 0.0060 'International Tables Vol C Tables 4.2.6.8 and 6.1.1.4'

loop_
_geom_angle_atom_site_label_1
_geom_angle_atom_site_label_2
_geom_angle_atom_site_label_3
_geom_angle
C20 O20 H20 109.5
C33 O3 C3 117.0(2)
C31 O2 C2 117.8(2)
C16 O16 C17 61.3(2)
O20 C20 C17 108.9(3)
O20 C20 C21 112.1(3)
C17 C20 C21 113.8(3)
O20 C20 H20A 107.3
C17 C20 H20A 107.3
C21 C20 H20A 107.3
O16 C17 C16 58.91(19)
O16 C17 C20 114.8(2)
C16 C17 C20 127.0(3)
O16 C17 C13 111.3(2)
C16 C17 C13 106.6(3)
C20 C17 C13 121.7(3)
C12 C13 C17 117.3(2)
C12 C13 C18 106.5(2)
C17 C13 C18 108.6(2)
C12 C13 C14 108.3(2)
C17 C13 C14 101.9(2)
C18 C13 C14 114.4(2)
C13 C12 C11 109.3(2)
C13 C12 H12A 109.8
C11 C12 H12A 109.8
C13 C12 H12B 109.8
C11 C12 H12B 109.8
H12A C12 H12B 108.3
O11 C11 C12 119.1(3)
O11 C11 C9 119.9(3)
C12 C11 C9 121.0(2)
C19 C9 C11 108.2(2)
C19 C9 C8 107.3(2)
C11 C9 C8 113.4(2)
C19 C9 C10 111.5(2)
C11 C9 C10 103.0(2)
C8 C9 C10 113.4(2)
C5 C10 C1 109.9(2)
C5 C10 C9 115.0(2)
C1 C10 C9 111.9(2)
C5 C10 H10 106.5
C1 C10 H10 106.5
C9 C10 H10 106.5
C2 C1 C10 110.7(2)
C2 C1 H1A 109.5
C10 C1 H1A 109.5
C2 C1 H1B 109.5
C10 C1 H1B 109.5
H1A C1 H1B 108.1
O2 C2 C1 107.9(2)
O2 C2 C3 108.2(2)
C1 C2 C3 108.9(2)
O2 C2 H2 110.6
C1 C2 H2 110.6
C3 C2 H2 110.6
O3 C3 C2 108.2(2)
O3 C3 C4 109.9(2)
C2 C3 C4 112.3(2)
O3 C3 H3 108.8
C2 C3 H3 108.8
C4 C3 H3 108.8
O33 C33 O3 123.5(3)
O33 C33 C34 124.8(3)
O3 C33 C34 111.7(3)
C33 C34 H34A 109.5
C33 C34 H34B 109.5
H34A C34 H34B 109.5
C33 C34 H34C 109.5
H34A C34 H34C 109.5
H34B C34 H34C 109.5
O31 C31 O2 123.6(3)
O31 C31 C32 125.8(3)
O2 C31 C32 110.6(3)
C31 C32 H32A 109.5
C31 C32 H32B 109.5
H32A C32 H32B 109.5
C31 C32 H32C 109.5
H32A C32 H32C 109.5
H32B C32 H32C 109.5
O16 C16 C17 59.76(19)
O16 C16 C15 113.9(3)
C17 C16 C15 109.2(3)
O16 C16 H16 119.8
C17 C16 H16 119.8
C15 C16 H16 119.8
C16 C15 C14 102.4(2)
C16 C15 H15A 111.3
C14 C15 H15A 111.3
C16 C15 H15B 111.3
C14 C15 H15B 111.3
H15A C15 H15B 109.2
C8 C14 C30 113.7(2)
C8 C14 C15 117.3(2)
C30 C14 C15 104.2(2)
C8 C14 C13 107.8(2)
C30 C14 C13 111.5(2)
C15 C14 C13 101.7(2)
C14 C8 C7 115.3(2)
C14 C8 C9 113.6(2)
C7 C8 C9 111.1(2)
C14 C8 H8 105.3
C7 C8 H8 105.3
C9 C8 H8 105.3
C6 C7 C8 114.8(2)
C6 C7 H7A 108.6
C8 C7 H7A 108.6
C6 C7 H7B 108.6
C8 C7 H7B 108.6
H7A C7 H7B 107.5
C5 C6 C7 125.0(3)
C5 C6 H6 117.5
C7 C6 H6 117.5
C6 C5 C10 121.9(3)
C6 C5 C4 122.0(3)
C10 C5 C4 115.9(2)
C28 C4 C5 113.6(3)
C28 C4 C3 108.2(2)
C5 C4 C3 108.2(2)
C28 C4 C29 107.8(3)
C5 C4 C29 108.2(2)
C3 C4 C29 110.8(3)
C4 C29 H29A 109.5
C4 C29 H29B 109.5
H29A C29 H29B 109.5
C4 C29 H29C 109.5
H29A C29 H29C 109.5
H29B C29 H29C 109.5
C4 C28 H28A 109.5
C4 C28 H28B 109.5
H28A C28 H28B 109.5
C4 C28 H28C 109.5
H28A C28 H28C 109.5
H28B C28 H28C 109.5
C14 C30 H30A 109.5
C14 C30 H30B 109.5
H30A C30 H30B 109.5
C14 C30 H30C 109.5
H30A C30 H30C 109.5
H30B C30 H30C 109.5
C20 C21 H21A 109.5
C20 C21 H21B 109.5
H21A C21 H21B 109.5
C20 C21 H21C 109.5
H21A C21 H21C 109.5
H21B C21 H21C 109.5
C13 C18 H18A 109.5
C13 C18 H18B 109.5
H18A C18 H18B 109.5
C13 C18 H18C 109.5
H18A C18 H18C 109.5
H18B C18 H18C 109.5
C9 C19 H19A 109.5
C9 C19 H19B 109.5
H19A C19 H19B 109.5
C9 C19 H19C 109.5
H19A C19 H19C 109.5
H19B C19 H19C 109.5
C1S C2S H2S1 109.5
C1S C2S H2S2 109.5
H2S1 C2S H2S2 109.5
C1S C2S H2S3 109.5
H2S1 C2S H2S3 109.5
H2S2 C2S H2S3 109.5
O1S C1S C2S 122.1(8)
O1S C1S C3S 122.2(6)
C2S C1S C3S 115.6(7)
C1S C3S H3S1 109.5
C1S C3S H3S2 109.5
H3S1 C3S H3S2 109.5
C1S C3S H3S3 109.5
H3S1 C3S H3S3 109.5
H3S2 C3S H3S3 109.5

loop_
_geom_bond_atom_site_label_1
_geom_bond_atom_site_label_2
_geom_bond_distance
O20 C20 1.433(5)
O20 H20 0.8400
O3 C33 1.363(4)
O3 C3 1.444(4)
O2 C31 1.355(4)
O2 C2 1.445(4)
O31 C31 1.210(4)
O11 C11 1.217(4)
O16 C16 1.450(4)
O16 C17 1.463(3)
O33 C33 1.205(4)
O1S C1S 1.206(8)
C20 C17 1.508(4)
C20 C21 1.517(5)
C20 H20A 1.0000
C17 C16 1.485(4)
C17 C13 1.548(4)
C13 C12 1.527(4)
C13 C18 1.549(4)
C13 C14 1.572(4)
C12 C11 1.530(4)
C12 H12A 0.9900
C12 H12B 0.9900
C11 C9 1.555(4)
C9 C19 1.540(4)
C9 C8 1.567(4)
C9 C10 1.578(4)
C10 C5 1.521(4)
C10 C1 1.540(4)
C10 H10 1.0000
C1 C2 1.517(4)
C1 H1A 0.9900
C1 H1B 0.9900
C2 C3 1.520(4)
C2 H2 1.0000
C3 C4 1.549(4)
C3 H3 1.0000
C33 C34 1.482(5)
C34 H34A 0.9800
C34 H34B 0.9800
C34 H34C 0.9800
C31 C32 1.492(5)
C32 H32A 0.9800
C32 H32B 0.9800
C32 H32C 0.9800
C16 C15 1.522(5)
C16 H16 1.0000
C15 C14 1.560(4)
C15 H15A 0.9900
C15 H15B 0.9900
C14 C8 1.535(4)
C14 C30 1.544(4)
C8 C7 1.536(4)
C8 H8 1.0000
C7 C6 1.497(4)
C7 H7A 0.9900
C7 H7B 0.9900
C6 C5 1.335(4)
C6 H6 0.9500
C5 C4 1.532(4)
C4 C28 1.531(4)
C4 C29 1.550(4)
C29 H29A 0.9800
C29 H29B 0.9800
C29 H29C 0.9800
C28 H28A 0.9800
C28 H28B 0.9800
C28 H28C 0.9800
C30 H30A 0.9800
C30 H30B 0.9800
C30 H30C 0.9800
C21 H21A 0.9800
C21 H21B 0.9800
C21 H21C 0.9800
C18 H18A 0.9800
C18 H18B 0.9800
C18 H18C 0.9800
C19 H19A 0.9800
C19 H19B 0.9800
C19 H19C 0.9800
C2S C1S 1.479(10)
C2S H2S1 0.9800
C2S H2S2 0.9800
C2S H2S3 0.9800
C1S C3S 1.517(10)
C3S H3S1 0.9800
C3S H3S2 0.9800
C3S H3S3 0.9800

loop_
_geom_hbond_atom_site_label_D
_geom_hbond_atom_site_label_H
_geom_hbond_atom_site_label_A
_geom_hbond_distance_DH
_geom_hbond_distance_HA
_geom_hbond_distance_DA
_geom_hbond_angle_DHA
_geom_hbond_site_symmetry_A
C2S H2S3 O31 0.98 2.64 3.460(9) 141.4 1_565
C2S H2S2 O1S 0.98 2.62 3.597(10) 174.2 2_565
C15 H15A O11 0.99 2.43 3.403(4) 169.0 3_755
C32 H32C O33 0.98 2.56 3.335(5) 136.4 2
C1 H1B O11 0.99 2.44 3.122(4) 125.7 .
O20 H20 O31 0.84 2.10 2.899(4) 158.1 3_755
C2S H2S3 O31 0.98 2.64 3.460(9) 141.4 1_565
C2S H2S2 O1S 0.98 2.62 3.597(10) 174.2 2_565
C15 H15A O11 0.99 2.43 3.403(4) 169.0 3_755
C32 H32C O33 0.98 2.56 3.335(5) 136.4 2
C1 H1B O11 0.99 2.44 3.122(4) 125.7 .
C2S H2S3 O31 0.98 2.64 3.460(9) 141.4 1_565
C2S H2S2 O1S 0.98 2.62 3.597(10) 174.2 2_565
C32 H32C O33 0.98 2.56 3.335(5) 136.4 2
C1 H1B O11 0.99 2.44 3.122(4) 125.7 .
C2S H2S3 O31 0.98 2.64 3.460(9) 141.4 1_565
C1 H1B O11 0.99 2.44 3.122(4) 125.7 .
C32 H32C O33 0.98 2.56 3.335(5) 136.4 2
C2S H2S2 O1S 0.98 2.62 3.597(10) 174.2 2_565
C1 H1B O11 0.99 2.44 3.122(4) 125.7 .
C32 H32C O33 0.98 2.56 3.335(5) 136.4 2
C2S H2S2 O1S 0.98 2.62 3.597(10) 174.2 2_565
C2S H2S3 O31 0.98 2.64 3.460(9) 141.4 1_565
C1 H1B O11 0.99 2.44 3.122(4) 125.7 .
C32 H32C O33 0.98 2.56 3.335(5) 136.4 2
C15 H15A O11 0.99 2.43 3.403(4) 169.0 3_755
C2S H2S2 O1S 0.98 2.62 3.597(10) 174.2 2_565
C2S H2S3 O31 0.98 2.64 3.460(9) 141.4 1_565
O20 H20 O31 0.84 2.10 2.899(4) 158.1 3_755
C1 H1B O11 0.99 2.44 3.122(4) 125.7 .
C32 H32C O33 0.98 2.56 3.335(5) 136.4 2
C15 H15A O11 0.99 2.43 3.403(4) 169.0 3_755
C2S H2S2 O1S 0.98 2.62 3.597(10) 174.2 2_565
C2S H2S3 O31 0.98 2.64 3.460(9) 141.4 1_565

loop_
_geom_torsion_atom_site_label_1
_geom_torsion_atom_site_label_2
_geom_torsion_atom_site_label_3
_geom_torsion_atom_site_label_4
_geom_torsion
C16 O16 C17 C20 -119.7(3)
C16 O16 C17 C13 97.1(3)
O20 C20 C17 O16 -76.7(3)
C21 C20 C17 O16 49.1(4)
O20 C20 C17 C16 -145.3(3)
C21 C20 C17 C16 -19.6(5)
O20 C20 C17 C13 62.3(4)
C21 C20 C17 C13 -171.9(3)
O16 C17 C13 C12 152.7(2)
C16 C17 C13 C12 -144.8(3)
C20 C17 C13 C12 12.4(4)
O16 C17 C13 C18 31.9(3)
C16 C17 C13 C18 94.4(3)
C20 C17 C13 C18 -108.4(3)
O16 C17 C13 C14 -89.2(3)
C16 C17 C13 C14 -26.8(3)
C20 C17 C13 C14 130.5(3)
C17 C13 C12 C11 174.7(2)
C18 C13 C12 C11 -63.4(3)
C14 C13 C12 C11 60.1(3)
C13 C12 C11 O11 143.1(3)
C13 C12 C11 C9 -39.6(3)
O11 C11 C9 C19 -37.5(4)
C12 C11 C9 C19 145.2(3)
O11 C11 C9 C8 -156.3(3)
C12 C11 C9 C8 26.4(3)
O11 C11 C9 C10 80.7(3)
C12 C11 C9 C10 -96.6(3)
C19 C9 C10 C5 -89.5(3)
C11 C9 C10 C5 154.6(2)
C8 C9 C10 C5 31.7(3)
C19 C9 C10 C1 36.9(3)
C11 C9 C10 C1 -78.9(3)
C8 C9 C10 C1 158.1(2)
C5 C10 C1 C2 -55.7(3)
C9 C10 C1 C2 175.1(2)
C31 O2 C2 C1 132.0(3)
C31 O2 C2 C3 -110.3(3)
C10 C1 C2 O2 178.3(2)
C10 C1 C2 C3 61.1(3)
C33 O3 C3 C2 -111.4(3)
C33 O3 C3 C4 125.6(3)
O2 C2 C3 O3 60.2(3)
C1 C2 C3 O3 177.2(2)
O2 C2 C3 C4 -178.4(2)
C1 C2 C3 C4 -61.3(3)
C3 O3 C33 O33 -5.2(5)
C3 O3 C33 C34 173.9(3)
C2 O2 C31 O31 0.6(4)
C2 O2 C31 C32 -179.3(3)
C17 O16 C16 C15 -99.1(3)
C20 C17 C16 O16 99.2(3)
C13 C17 C16 O16 -105.2(3)
O16 C17 C16 C15 107.1(3)
C20 C17 C16 C15 -153.7(3)
C13 C17 C16 C15 1.9(3)
O16 C16 C15 C14 88.5(3)
C17 C16 C15 C14 23.9(3)
C16 C15 C14 C8 -156.9(3)
C16 C15 C14 C30 76.4(3)
C16 C15 C14 C13 -39.6(3)
C12 C13 C14 C8 -70.9(3)
C17 C13 C14 C8 164.8(2)
C18 C13 C14 C8 47.7(3)
C12 C13 C14 C30 54.6(3)
C17 C13 C14 C30 -69.8(3)
C18 C13 C14 C30 173.2(2)
C12 C13 C14 C15 165.2(2)
C17 C13 C14 C15 40.8(3)
C18 C13 C14 C15 -76.2(3)
C30 C14 C8 C7 62.6(3)
C15 C14 C8 C7 -59.3(3)
C13 C14 C8 C7 -173.2(2)
C30 C14 C8 C9 -67.2(3)
C15 C14 C8 C9 170.9(2)
C13 C14 C8 C9 56.9(3)
C19 C9 C8 C14 -154.1(2)
C11 C9 C8 C14 -34.7(3)
C10 C9 C8 C14 82.3(3)
C19 C9 C8 C7 74.0(3)
C11 C9 C8 C7 -166.6(2)
C10 C9 C8 C7 -49.5(3)
C14 C8 C7 C6 -89.0(3)
C9 C8 C7 C6 42.0(4)
C8 C7 C6 C5 -16.8(5)
C7 C6 C5 C10 -2.8(5)
C7 C6 C5 C4 172.4(3)
C1 C10 C5 C6 -132.7(3)
C9 C10 C5 C6 -5.2(4)
C1 C10 C5 C4 51.8(3)
C9 C10 C5 C4 179.3(2)
C6 C5 C4 C28 14.0(4)
C10 C5 C4 C28 -170.5(3)
C6 C5 C4 C3 134.2(3)
C10 C5 C4 C3 -50.3(3)
C6 C5 C4 C29 -105.6(3)
C10 C5 C4 C29 69.8(3)
O3 C3 C4 C28 -61.6(3)
C2 C3 C4 C28 177.8(3)
O3 C3 C4 C5 174.9(2)
C2 C3 C4 C5 54.4(3)
O3 C3 C4 C29 56.3(3)
C2 C3 C4 C29 -64.2(3)
